data_4034277
loop_
_publ_author_name
'Achary, Raghavendra'
'Kim, Hyeong Rae'
'Lee, Hyeon-Kyu'

_publ_section_title
;
 Stereoselective Synthesis of Highly Functionalized 5- and 6-Membered
 Aminocyclitols Starting with a Readily Available 2-Azetidinone.
;
_journal_issue 7
_journal_name_full 'The Journal of organic chemistry'
_journal_page_first 4263
_journal_page_last 4272
_journal_paper_doi 10.1021/acs.joc.9b00239
_journal_volume 84
_journal_year 2019
_chemical_absolute_configuration syn
_chemical_formula_sum 'C18 H26 N4 O5'
_chemical_formula_weight 378.43
_space_group_IT_number 4
_space_group_name_Hall 'P 2yb'
_space_group_name_H-M_alt 'P 1 21 1'
_symmetry_cell_setting monoclinic
_symmetry_space_group_name_H-M 'P 1 21 1'
_atom_sites_solution_hydrogens geom
_atom_sites_solution_primary direct
_atom_sites_solution_secondary difmap
_audit_creation_method SHELXL-97
_cell_angle_alpha 90.00
_cell_angle_beta 94.727(4)
_cell_angle_gamma 90.00
_cell_formula_units_Z 2
_cell_length_a 5.8397(4)
_cell_length_b 11.6308(7)
_cell_length_c 14.2713(8)
_cell_measurement_reflns_used 3722
_cell_measurement_temperature 100(1)
_cell_measurement_theta_max 20.44
_cell_measurement_theta_min 2.26
_cell_volume 966.02(10)
_computing_cell_refinement 'Bruker SAINT'
_computing_data_collection 'Bruker APEX2'
_computing_data_reduction 'Bruker SAINT'
_computing_molecular_graphics 'Bruker SHELXTL'
_computing_publication_material 'Bruker SHELXTL'
_computing_structure_refinement 'SHELXL-97 (Sheldrick, 2008)'
_computing_structure_solution 'SHELXS-97 (Sheldrick, 2008)'
_diffrn_ambient_temperature 100(1)
_diffrn_measured_fraction_theta_full 0.992
_diffrn_measured_fraction_theta_max 0.992
_diffrn_measurement_device_type 'Bruker APEX-II CCD'
_diffrn_measurement_method '\f and \w scans'
_diffrn_radiation_monochromator graphite
_diffrn_radiation_source 'fine-focus sealed tube'
_diffrn_radiation_type MoK\a
_diffrn_radiation_wavelength 0.71073
_diffrn_reflns_av_R_equivalents 0.0519
_diffrn_reflns_av_sigmaI/netI 0.0723
_diffrn_reflns_limit_h_max 7
_diffrn_reflns_limit_h_min -7
_diffrn_reflns_limit_k_max 15
_diffrn_reflns_limit_k_min -15
_diffrn_reflns_limit_l_max 18
_diffrn_reflns_limit_l_min -19
_diffrn_reflns_number 14178
_diffrn_reflns_theta_full 28.28
_diffrn_reflns_theta_max 28.28
_diffrn_reflns_theta_min 2.26
_exptl_absorpt_coefficient_mu 0.096
_exptl_absorpt_correction_type none
_exptl_crystal_colour silver
_exptl_crystal_density_diffrn 1.301
_exptl_crystal_density_meas ?
_exptl_crystal_density_method 'not measured'
_exptl_crystal_description block
_exptl_crystal_F_000 404
_exptl_crystal_size_max 0.24
_exptl_crystal_size_mid 0.10
_exptl_crystal_size_min 0.04
_refine_diff_density_max 0.454
_refine_diff_density_min -0.350
_refine_diff_density_rms 0.062
_refine_ls_abs_structure_details 'Flack H D (1983), Acta Cryst. A39, 876-881'
_refine_ls_abs_structure_Flack 0.00
_refine_ls_extinction_method none
_refine_ls_goodness_of_fit_ref 1.033
_refine_ls_hydrogen_treatment refxyz
_refine_ls_matrix_type full
_refine_ls_number_parameters 244
_refine_ls_number_reflns 4665
_refine_ls_number_restraints 8
_refine_ls_restrained_S_all 1.032
_refine_ls_R_factor_all 0.0974
_refine_ls_R_factor_gt 0.0678
_refine_ls_shift/su_max 0.000
_refine_ls_shift/su_mean 0.000
_refine_ls_structure_factor_coef Fsqd
_refine_ls_weighting_details 'calc w=1/[\s^2^(Fo^2^)+(0.0853P)^2^+0.1695P] where P=(Fo^2^+2Fc^2^)/3'
_refine_ls_weighting_scheme calc
_refine_ls_wR_factor_gt 0.1549
_refine_ls_wR_factor_ref 0.1699
_reflns_number_gt 3357
_reflns_number_total 4665
_reflns_threshold_expression >2sigma(I)
_cod_data_source_file jo9b00239_si_004.cif
_cod_data_source_block 20181031lt_0m
_cod_depositor_comments
;
The following automatic conversions were performed:

data item '_symmetry_cell_setting' value 'Monoclinic' was changed to
'monoclinic' in accordance with the
/home/data/users/saulius/crontab/automatic-downloads/current/ACS/lib/dictionaries/cif_core.dic
dictionary named 'cif_core.dic' version 2.4.2 last updated on
2011-04-26.

data item '_exptl_crystal_density_meas' value 'none' was changed to
'?' -- the value is perceived as not measured.

Automatic conversion script
Id: cif_fix_values 6909 2019-04-08 15:41:33Z antanas 
;
_cod_original_sg_symbol_H-M P2(1)
_cod_database_code 4034277

loop_
_symmetry_equiv_pos_as_xyz
'x, y, z'
'-x, y+1/2, -z'

loop_
_atom_site_label
_atom_site_type_symbol
_atom_site_fract_x
_atom_site_fract_y
_atom_site_fract_z
_atom_site_U_iso_or_equiv
_atom_site_adp_type
_atom_site_occupancy
_atom_site_symmetry_multiplicity
_atom_site_calc_flag
_atom_site_refinement_flags
O1 O 0.1143(3) 0.25842(16) 0.80460(14) 0.0295(5) Uani 1 1 d .
O2 O 0.1809(4) 0.2528(2) 0.52945(15) 0.0371(5) Uani 1 1 d .
O3 O -0.0618(4) 0.1470(2) 0.61069(15) 0.0437(6) Uani 1 1 d .
O4 O 0.7307(3) 0.09447(18) 0.76978(16) 0.0345(5) Uani 1 1 d .
H4A H 0.7775 0.1047 0.7163 0.052 Uiso 1 1 calc R
O5 O 0.0758(3) 0.05738(18) 0.91461(15) 0.0320(5) Uani 1 1 d .
H5A H -0.0093 0.0776 0.8671 0.048 Uiso 1 1 calc R
N1 N 0.3213(4) 0.1600(2) 0.65560(16) 0.0283(6) Uani 1 1 d .
H1A H 0.4550 0.1803 0.6365 0.034 Uiso 1 1 calc R
N2 N 0.3432(5) -0.1355(2) 0.83328(19) 0.0334(6) Uani 1 1 d U
N3 N 0.2710(5) -0.1748(2) 0.9004(3) 0.0459(8) Uani 1 1 d U
N4 N 0.1868(7) -0.2200(3) 0.9599(3) 0.0743(12) Uani 1 1 d .
C1 C 0.3073(5) 0.1862(2) 0.82747(19) 0.0239(6) Uani 1 1 d .
H1B H 0.4505 0.2337 0.8338 0.029 Uiso 1 1 calc R
C2 C 0.3183(5) 0.1018(2) 0.74523(19) 0.0247(6) Uani 1 1 d .
H2B H 0.1793 0.0514 0.7430 0.030 Uiso 1 1 calc R
C3 C 0.5309(5) 0.0261(3) 0.7615(2) 0.0262(6) Uani 1 1 d .
H3A H 0.5382 -0.0285 0.7077 0.031 Uiso 1 1 calc R
C4 C 0.5252(5) -0.0416(2) 0.8533(2) 0.0282(7) Uani 1 1 d .
H4B H 0.6777 -0.0800 0.8665 0.034 Uiso 1 1 calc R
C5 C 0.4854(5) 0.0364(3) 0.9362(2) 0.0273(6) Uani 1 1 d .
H5B H 0.6271 0.0812 0.9527 0.033 Uiso 1 1 calc R
H5C H 0.4570 -0.0122 0.9910 0.033 Uiso 1 1 calc R
C6 C 0.2843(5) 0.1199(2) 0.9179(2) 0.0259(6) Uani 1 1 d .
H6A H 0.2870 0.1758 0.9713 0.031 Uiso 1 1 calc R
C7 C 0.1216(6) 0.3642(3) 0.8543(3) 0.0368(8) Uani 1 1 d .
H7A H 0.2700 0.4031 0.8473 0.044 Uiso 1 1 calc R
H7B H 0.1093 0.3495 0.9220 0.044 Uiso 1 1 calc R
C8 C -0.0718(6) 0.4397(3) 0.8169(2) 0.0380(8) Uani 1 1 d .
C9 C -0.0895(10) 0.5481(4) 0.8557(3) 0.0691(15) Uani 1 1 d .
H9A H 0.0203 0.5729 0.9043 0.083 Uiso 1 1 calc R
C10 C -0.2673(13) 0.6203(5) 0.8236(3) 0.104(3) Uani 1 1 d .
H10A H -0.2786 0.6944 0.8510 0.125 Uiso 1 1 calc R
C11 C -0.4226(11) 0.5882(5) 0.7553(4) 0.095(2) Uani 1 1 d U
H11A H -0.5419 0.6396 0.7335 0.114 Uiso 1 1 calc R
C12 C -0.4101(8) 0.4789(4) 0.7155(4) 0.0748(15) Uani 1 1 d .
H12A H -0.5231 0.4553 0.6676 0.090 Uiso 1 1 calc R
C13 C -0.2335(6) 0.4048(3) 0.7456(3) 0.0503(10) Uani 1 1 d .
H13A H -0.2231 0.3309 0.7179 0.060 Uiso 1 1 calc R
C14 C 0.1296(5) 0.1847(3) 0.5997(2) 0.0306(7) Uani 1 1 d .
C15 C 0.0132(7) 0.2761(5) 0.4490(3) 0.0691(15) Uani 1 1 d .
C16 C -0.0596(12) 0.1630(7) 0.4015(3) 0.132(3) Uani 1 1 d .
H16A H 0.0762 0.1231 0.3817 0.199 Uiso 1 1 calc R
H16B H -0.1665 0.1786 0.3464 0.199 Uiso 1 1 calc R
H16C H -0.1354 0.1145 0.4458 0.199 Uiso 1 1 calc R
C17 C 0.1560(7) 0.3484(4) 0.3859(3) 0.0649(13) Uani 1 1 d .
H17A H 0.2776 0.3007 0.3627 0.097 Uiso 1 1 calc R
H17B H 0.2252 0.4131 0.4221 0.097 Uiso 1 1 calc R
H17C H 0.0567 0.3778 0.3325 0.097 Uiso 1 1 calc R
C18 C -0.1801(8) 0.3492(7) 0.4812(5) 0.137(4) Uani 1 1 d .
H18A H -0.1165 0.4200 0.5100 0.205 Uiso 1 1 calc R
H18B H -0.2613 0.3063 0.5275 0.205 Uiso 1 1 calc R
H18C H -0.2874 0.3685 0.4271 0.205 Uiso 1 1 calc R

loop_
_atom_site_aniso_label
_atom_site_aniso_U_11
_atom_site_aniso_U_22
_atom_site_aniso_U_33
_atom_site_aniso_U_23
_atom_site_aniso_U_13
_atom_site_aniso_U_12
O1 0.0262(10) 0.0171(10) 0.0444(12) 0.0022(9) -0.0020(8) 0.0060(8)
O2 0.0309(12) 0.0394(12) 0.0404(12) 0.0177(10) 0.0003(9) -0.0051(10)
O3 0.0317(12) 0.0561(16) 0.0414(13) 0.0231(11) -0.0089(9) -0.0183(11)
O4 0.0218(11) 0.0375(13) 0.0447(13) 0.0075(10) 0.0062(9) -0.0008(9)
O5 0.0245(11) 0.0307(12) 0.0409(12) 0.0096(9) 0.0034(9) 0.0017(9)
N1 0.0238(12) 0.0278(14) 0.0332(13) 0.0077(11) 0.0011(10) -0.0050(10)
N2 0.0364(15) 0.0271(14) 0.0364(14) -0.0003(11) 0.0013(12) 0.0100(11)
N3 0.0458(18) 0.0207(13) 0.073(2) 0.0041(15) 0.0121(16) 0.0029(12)
N4 0.097(3) 0.042(2) 0.090(3) 0.0164(19) 0.045(2) -0.010(2)
C1 0.0218(14) 0.0174(13) 0.0323(15) 0.0009(11) 0.0011(11) -0.0003(10)
C2 0.0211(14) 0.0206(14) 0.0321(15) 0.0042(11) 0.0008(11) -0.0019(11)
C3 0.0217(14) 0.0214(14) 0.0356(16) -0.0028(12) 0.0031(11) -0.0004(11)
C4 0.0203(14) 0.0228(15) 0.0411(18) 0.0055(13) -0.0004(12) 0.0067(11)
C5 0.0259(15) 0.0243(15) 0.0312(15) 0.0057(12) -0.0012(11) 0.0053(12)
C6 0.0221(14) 0.0227(15) 0.0325(15) -0.0021(11) 0.0005(11) 0.0027(11)
C7 0.0372(18) 0.0211(15) 0.052(2) 0.0007(14) 0.0058(15) 0.0068(13)
C8 0.045(2) 0.0289(17) 0.0425(19) 0.0109(14) 0.0210(16) 0.0141(15)
C9 0.123(4) 0.050(3) 0.036(2) 0.0059(18) 0.018(2) 0.052(3)
C10 0.187(6) 0.085(4) 0.041(2) 0.006(2) 0.012(3) 0.107(4)
C11 0.110(4) 0.093(4) 0.088(4) 0.036(3) 0.035(3) 0.091(4)
C12 0.047(3) 0.075(3) 0.102(4) 0.037(3) 0.003(2) 0.026(2)
C13 0.0307(19) 0.0341(19) 0.086(3) 0.0168(19) 0.0034(18) 0.0107(15)
C14 0.0309(16) 0.0301(16) 0.0303(15) 0.0090(12) -0.0007(12) -0.0054(13)
C15 0.048(2) 0.106(4) 0.050(2) 0.052(3) -0.0135(18) -0.020(2)
C16 0.158(6) 0.189(7) 0.043(2) 0.044(3) -0.038(3) -0.131(6)
C17 0.046(2) 0.085(3) 0.063(3) 0.047(2) -0.0014(19) -0.008(2)
C18 0.038(3) 0.209(8) 0.167(6) 0.153(6) 0.032(3) 0.047(4)

loop_
_atom_type_symbol
_atom_type_description
_atom_type_scat_dispersion_real
_atom_type_scat_dispersion_imag
_atom_type_scat_source
C C 0.0033 0.0016 'International Tables Vol C Tables 4.2.6.8 and 6.1.1.4'
H H 0.0000 0.0000 'International Tables Vol C Tables 4.2.6.8 and 6.1.1.4'
N N 0.0061 0.0033 'International Tables Vol C Tables 4.2.6.8 and 6.1.1.4'
O O 0.0106 0.0060 'International Tables Vol C Tables 4.2.6.8 and 6.1.1.4'

loop_
_geom_angle_atom_site_label_1
_geom_angle_atom_site_label_2
_geom_angle_atom_site_label_3
_geom_angle
C7 O1 C1 114.0(2)
C14 O2 C15 121.3(3)
C3 O4 H4A 109.5
C6 O5 H5A 109.5
C14 N1 C2 123.4(2)
C14 N1 H1A 118.3
C2 N1 H1A 118.3
N3 N2 C4 114.6(3)
N4 N3 N2 173.1(4)
O1 C1 C6 111.8(2)
O1 C1 C2 106.5(2)
C6 C1 C2 109.8(2)
O1 C1 H1B 109.6
C6 C1 H1B 109.6
C2 C1 H1B 109.6
N1 C2 C3 109.6(2)
N1 C2 C1 112.4(2)
C3 C2 C1 109.7(2)
N1 C2 H2B 108.3
C3 C2 H2B 108.3
C1 C2 H2B 108.3
O4 C3 C2 110.2(2)
O4 C3 C4 107.2(2)
C2 C3 C4 110.7(2)
O4 C3 H3A 109.6
C2 C3 H3A 109.6
C4 C3 H3A 109.6
C5 C4 C3 111.9(2)
C5 C4 N2 114.8(2)
C3 C4 N2 105.7(2)
C5 C4 H4B 108.0
C3 C4 H4B 108.0
N2 C4 H4B 108.0
C4 C5 C6 114.2(2)
C4 C5 H5B 108.7
C6 C5 H5B 108.7
C4 C5 H5C 108.7
C6 C5 H5C 108.7
H5B C5 H5C 107.6
O5 C6 C1 111.6(2)
O5 C6 C5 109.0(2)
C1 C6 C5 110.3(2)
O5 C6 H6A 108.6
C1 C6 H6A 108.6
C5 C6 H6A 108.6
O1 C7 C8 109.9(3)
O1 C7 H7A 109.7
C8 C7 H7A 109.7
O1 C7 H7B 109.7
C8 C7 H7B 109.7
H7A C7 H7B 108.2
C9 C8 C13 119.3(3)
C9 C8 C7 118.1(4)
C13 C8 C7 122.5(3)
C10 C9 C8 119.9(5)
C10 C9 H9A 120.0
C8 C9 H9A 120.0
C11 C10 C9 121.4(5)
C11 C10 H10A 119.3
C9 C10 H10A 119.3
C10 C11 C12 119.9(4)
C10 C11 H11A 120.0
C12 C11 H11A 120.0
C13 C12 C11 120.2(5)
C13 C12 H12A 119.9
C11 C12 H12A 119.9
C12 C13 C8 119.3(4)
C12 C13 H13A 120.4
C8 C13 H13A 120.4
O3 C14 O2 125.1(3)
O3 C14 N1 124.8(3)
O2 C14 N1 110.1(2)
O2 C15 C18 109.4(4)
O2 C15 C16 109.4(4)
C18 C15 C16 115.6(5)
O2 C15 C17 101.6(3)
C18 C15 C17 109.0(4)
C16 C15 C17 111.0(4)
C15 C16 H16A 109.5
C15 C16 H16B 109.5
H16A C16 H16B 109.5
C15 C16 H16C 109.5
H16A C16 H16C 109.5
H16B C16 H16C 109.5
C15 C17 H17A 109.5
C15 C17 H17B 109.5
H17A C17 H17B 109.5
C15 C17 H17C 109.5
H17A C17 H17C 109.5
H17B C17 H17C 109.5
C15 C18 H18A 109.5
C15 C18 H18B 109.5
H18A C18 H18B 109.5
C15 C18 H18C 109.5
H18A C18 H18C 109.5
H18B C18 H18C 109.5

loop_
_geom_bond_atom_site_label_1
_geom_bond_atom_site_label_2
_geom_bond_distance
O1 C7 1.419(4)
O1 C1 1.422(3)
O2 C14 1.332(3)
O2 C15 1.471(4)
O3 C14 1.223(4)
O4 C3 1.408(4)
O4 H4A 0.8400
O5 C6 1.416(4)
O5 H5A 0.8400
N1 C14 1.351(4)
N1 C2 1.448(4)
N1 H1A 0.8800
N2 N3 1.170(4)
N2 C4 1.534(4)
N3 N4 1.144(5)
C1 C6 1.519(4)
C1 C2 1.535(4)
C1 H1B 1.0000
C2 C3 1.524(4)
C2 H2B 1.0000
C3 C4 1.531(4)
C3 H3A 1.0000
C4 C5 1.524(4)
C4 H4B 1.0000
C5 C6 1.530(4)
C5 H5B 0.9900
C5 H5C 0.9900
C6 H6A 1.0000
C7 C8 1.495(4)
C7 H7A 0.9900
C7 H7B 0.9900
C8 C9 1.385(6)
C8 C13 1.391(6)
C9 C10 1.384(6)
C9 H9A 0.9500
C10 C11 1.330(9)
C10 H10A 0.9500
C11 C12 1.397(8)
C11 H11A 0.9500
C12 C13 1.385(5)
C12 H12A 0.9500
C13 H13A 0.9500
C15 C18 1.514(9)
C15 C16 1.525(9)
C15 C17 1.529(5)
C16 H16A 0.9800
C16 H16B 0.9800
C16 H16C 0.9800
C17 H17A 0.9800
C17 H17B 0.9800
C17 H17C 0.9800
C18 H18A 0.9800
C18 H18B 0.9800
C18 H18C 0.9800

loop_
_geom_hbond_atom_site_label_D
_geom_hbond_atom_site_label_H
_geom_hbond_atom_site_label_A
_geom_hbond_distance_DH
_geom_hbond_distance_HA
_geom_hbond_distance_DA
_geom_hbond_angle_DHA
_geom_hbond_site_symmetry_A
O4 H4A O3 0.84 1.90 2.729(3) 166.9 1_655
O5 H5A O4 0.84 1.98 2.799(3) 164.0 1_455
O5 H5A O1 0.84 2.42 2.836(3) 111.5 .

loop_
_geom_torsion_atom_site_label_1
_geom_torsion_atom_site_label_2
_geom_torsion_atom_site_label_3
_geom_torsion_atom_site_label_4
_geom_torsion
C4 N2 N3 N4 180(100)
C7 O1 C1 C6 80.9(3)
C7 O1 C1 C2 -159.3(2)
C14 N1 C2 C3 146.2(3)
C14 N1 C2 C1 -91.6(3)
O1 C1 C2 N1 54.1(3)
C6 C1 C2 N1 175.2(2)
O1 C1 C2 C3 176.3(2)
C6 C1 C2 C3 -62.5(3)
N1 C2 C3 O4 64.8(3)
C1 C2 C3 O4 -59.0(3)
N1 C2 C3 C4 -176.8(2)
C1 C2 C3 C4 59.3(3)
O4 C3 C4 C5 68.0(3)
C2 C3 C4 C5 -52.2(3)
O4 C3 C4 N2 -166.3(2)
C2 C3 C4 N2 73.5(3)
N3 N2 C4 C5 -36.1(3)
N3 N2 C4 C3 -160.0(3)
C3 C4 C5 C6 49.0(3)
N2 C4 C5 C6 -71.5(3)
O1 C1 C6 O5 54.3(3)
C2 C1 C6 O5 -63.6(3)
O1 C1 C6 C5 175.6(2)
C2 C1 C6 C5 57.6(3)
C4 C5 C6 O5 71.1(3)
C4 C5 C6 C1 -51.7(3)
C1 O1 C7 C8 172.8(2)
O1 C7 C8 C9 -178.7(3)
O1 C7 C8 C13 1.8(5)
C13 C8 C9 C10 0.1(6)
C7 C8 C9 C10 -179.4(4)
C8 C9 C10 C11 -0.4(9)
C9 C10 C11 C12 1.0(9)
C10 C11 C12 C13 -1.4(8)
C11 C12 C13 C8 1.1(7)
C9 C8 C13 C12 -0.5(6)
C7 C8 C13 C12 179.0(4)
C15 O2 C14 O3 -9.1(6)
C15 O2 C14 N1 168.9(4)
C2 N1 C14 O3 -11.3(5)
C2 N1 C14 O2 170.7(3)
C14 O2 C15 C18 69.2(5)
C14 O2 C15 C16 -58.4(5)
C14 O2 C15 C17 -175.7(3)
